data_2201921
loop_
_publ_author_name
'Batsanov, Andrei S.'
'Lyubchik, Svetlana B.'

_publ_section_title
;
 4,4',5,5'-Tetramethyltetrathiafulvalene--1,4-dinitrobenzene (1/1)
;
_journal_issue 2
_journal_name_full 'Acta Crystallographica Section E'
_journal_page_first o155
_journal_page_last o157
_journal_paper_doi 10.1107/S1600536803000114
_journal_volume 59
_journal_year 2003
_chemical_formula_moiety 'C10 H12 S4,C6 H4 N2 O4'
_chemical_formula_sum 'C16 H16 N2 O4 S4'
_chemical_formula_weight 428.55
_chemical_name_systematic '4,4',5,5'-tetramethyltetrathiafulvalene 1,4-dinitrobenzene'
_space_group_IT_number 15
_symmetry_cell_setting monoclinic
_symmetry_space_group_name_Hall '-C 2yc'
_symmetry_space_group_name_H-M 'C 1 2/c 1'
_atom_sites_solution_hydrogens difmap
_atom_sites_solution_primary direct
_atom_sites_solution_secondary difmap
_audit_creation_method SHELXL-97
_cell_angle_alpha 90.00
_cell_angle_beta 94.390(10)
_cell_angle_gamma 90.00
_cell_formula_units_Z 4
_cell_length_a 22.184(3)
_cell_length_b 6.8710(10)
_cell_length_c 12.0630(10)
_cell_measurement_reflns_used 969
_cell_measurement_temperature 120(2)
_cell_measurement_theta_max 28.4
_cell_measurement_theta_min 12.0
_cell_volume 1833.3(4)
_computing_cell_refinement SMART
_computing_data_collection 'SMART (Bruker, 1999)'
_computing_data_reduction 'SAINT (Bruker, 1999)'
_computing_molecular_graphics 'SHELXTL (Bruker, 1998)'
_computing_publication_material SHELXTL
_computing_structure_refinement 'SHELXL97 (Sheldrick, 1997)'
_computing_structure_solution 'SHELXS97 (Sheldrick, 1990)'
_diffrn_ambient_temperature 120(2)
_diffrn_detector_area_resol_mean 8
_diffrn_measured_fraction_theta_full 0.997
_diffrn_measured_fraction_theta_max 0.997
_diffrn_measurement_device_type 'SMART 1K CCD area detector'
_diffrn_measurement_method '\w scans'
_diffrn_radiation_monochromator graphite
_diffrn_radiation_source 'fine-focus sealed tube'
_diffrn_radiation_type MoK\a
_diffrn_radiation_wavelength 0.71073
_diffrn_reflns_av_R_equivalents 0.0220
_diffrn_reflns_av_sigmaI/netI 0.0147
_diffrn_reflns_limit_h_max 28
_diffrn_reflns_limit_h_min -26
_diffrn_reflns_limit_k_max 8
_diffrn_reflns_limit_k_min -5
_diffrn_reflns_limit_l_max 15
_diffrn_reflns_limit_l_min -15
_diffrn_reflns_number 6260
_diffrn_reflns_theta_full 27.54
_diffrn_reflns_theta_max 27.54
_diffrn_reflns_theta_min 1.84
_exptl_absorpt_coefficient_mu 0.544
_exptl_absorpt_correction_T_max 0.9185
_exptl_absorpt_correction_T_min 0.7554
_exptl_absorpt_correction_type integration
_exptl_absorpt_process_details 'SHELXTL (XPREP) (Bruker, 1998); before correction R(int) = 0.031'
_exptl_crystal_colour black
_exptl_crystal_density_diffrn 1.553
_exptl_crystal_density_meas ?
_exptl_crystal_density_method 'not measured'
_exptl_crystal_description trapetzoid
_exptl_crystal_F_000 888
_exptl_crystal_size_max 0.55
_exptl_crystal_size_mid 0.31
_exptl_crystal_size_min 0.16
_refine_diff_density_max 0.306
_refine_diff_density_min -0.262
_refine_ls_extinction_method none
_refine_ls_goodness_of_fit_ref 1.154
_refine_ls_hydrogen_treatment refall
_refine_ls_matrix_type full
_refine_ls_number_parameters 150
_refine_ls_number_reflns 2096
_refine_ls_number_restraints 0
_refine_ls_restrained_S_all 1.154
_refine_ls_R_factor_all 0.0313
_refine_ls_R_factor_gt 0.0278
_refine_ls_shift/su_max 0.001
_refine_ls_shift/su_mean 0.000
_refine_ls_structure_factor_coef Fsqd
_refine_ls_weighting_details 'calc w = 1/[\s^2^(Fo^2^)+(0.0316P)^2^+2.5429P] where P = (Fo^2^+2Fc^2^)/3'
_refine_ls_weighting_scheme calc
_refine_ls_wR_factor_gt 0.0770
_refine_ls_wR_factor_ref 0.0791
_reflns_number_gt 1904
_reflns_number_total 2096
_reflns_threshold_expression I>2\s(I)
_cod_data_source_file cv6162.cif
_cod_data_source_block I
_cod_depositor_comments
;
The following automatic conversions were performed:
'_symmetry_cell_setting' value 'Monoclinic' changed to 'monoclinic'
according to '/home/saulius/struct/CIF-dictionaries/cif_core.dic'
dictionary named 'cif_core.dic' version 2.4.1 from 2010-06-29.

Automatic conversion script
Id: cif_fix_enum 1527 2010-12-29 10:47:43Z saulius 

The following automatic conversions were performed:

'_symmetry_cell_setting' value 'Monoclinic' changed to 'monoclinic'
according to /home/saulius/struct/CIF-dictionaries/cif_core.dic
dictionary named 'cif_core.dic' version 2.4.1 from 2010-06-29.

Automatic conversion script
Id: cif_fix_values 1715 2011-07-08 13:25:40Z adriana 

The following automatic conversions were performed:

'_exptl_crystal_density_meas' value 'not measured' was changed to '?'
- the value is perceived as not measured.

Automatic conversion script
Id: cif_fix_values 3008 2015-01-20 13:52:24Z robertas 
;
_cod_original_sg_symbol_H-M 'C 2/c'
_cod_database_code 2201921
_cod_database_fobs_code 2201921

loop_
_symmetry_equiv_pos_as_xyz
'x, y, z'
'-x, y, -z+1/2'
'x+1/2, y+1/2, z'
'-x+1/2, y+1/2, -z+1/2'
'-x, -y, -z'
'x, -y, z-1/2'
'-x+1/2, -y+1/2, -z'
'x+1/2, -y+1/2, z-1/2'

loop_
_atom_site_label
_atom_site_fract_x
_atom_site_fract_y
_atom_site_fract_z
_atom_site_U_iso_or_equiv
_atom_site_adp_type
_atom_site_calc_flag
_atom_site_refinement_flags
_atom_site_occupancy
_atom_site_disorder_assembly
_atom_site_disorder_group
_atom_site_type_symbol
S1 0.436896(18) 0.64294(6) 0.88150(3) 0.01983(12) Uani d . 1 . . S
S2 0.417351(18) 0.65213(6) 0.63720(3) 0.01961(12) Uani d . 1 . . S
O1 0.36077(6) 0.1652(2) 0.88045(11) 0.0340(3) Uani d . 1 . . O
O2 0.33972(6) 0.1809(2) 0.70214(11) 0.0335(3) Uani d . 1 . . O
N 0.37545(7) 0.1650(2) 0.78422(12) 0.0249(3) Uani d . 1 . . N
C1 0.46993(7) 0.6491(2) 0.75366(12) 0.0181(3) Uani d . 1 . . C
C2 0.36254(7) 0.6886(2) 0.82505(13) 0.0219(3) Uani d . 1 . . C
C3 0.35381(7) 0.6936(2) 0.71328(13) 0.0217(3) Uani d . 1 . . C
C4 0.31584(8) 0.7096(3) 0.90734(16) 0.0309(4) Uani d . 1 . . C
H41 0.2752(12) 0.726(4) 0.871(2) 0.051(7) Uiso d . 1 . . H
H42 0.3233(13) 0.820(4) 0.950(2) 0.057(8) Uiso d . 1 . . H
H43 0.3165(13) 0.602(4) 0.956(2) 0.065(8) Uiso d . 1 . . H
C5 0.29514(8) 0.7241(3) 0.64547(16) 0.0322(4) Uani d . 1 . . C
H51 0.2978(14) 0.820(4) 0.588(3) 0.069(9) Uiso d . 1 . . H
H52 0.2666(13) 0.771(4) 0.691(2) 0.058(8) Uiso d . 1 . . H
H53 0.2822(15) 0.610(5) 0.611(3) 0.081(10) Uiso d . 1 . . H
C6 0.44049(7) 0.1488(2) 0.76664(13) 0.0201(3) Uani d . 1 . . C
C7 0.45733(7) 0.1458(2) 0.65814(13) 0.0206(3) Uani d . 1 . . C
H7 0.4279(9) 0.145(3) 0.5963(17) 0.026(5) Uiso d . 1 . . H
C8 0.51838(8) 0.1464(2) 0.64109(13) 0.0209(3) Uani d . 1 . . C
H8 0.5310(9) 0.149(3) 0.5705(17) 0.026(5) Uiso d . 1 . . H

loop_
_atom_site_aniso_label
_atom_site_aniso_U_11
_atom_site_aniso_U_22
_atom_site_aniso_U_33
_atom_site_aniso_U_12
_atom_site_aniso_U_13
_atom_site_aniso_U_23
S1 0.0223(2) 0.0231(2) 0.01442(19) 0.00037(14) 0.00328(14) 0.00103(13)
S2 0.0210(2) 0.0231(2) 0.01459(19) -0.00072(14) 0.00075(14) -0.00199(13)
O1 0.0287(7) 0.0454(8) 0.0292(7) -0.0061(6) 0.0109(5) -0.0060(6)
O2 0.0229(6) 0.0436(8) 0.0336(7) -0.0002(6) -0.0013(5) 0.0035(6)
N 0.0226(7) 0.0234(7) 0.0290(7) -0.0029(5) 0.0039(6) -0.0010(5)
C1 0.0238(8) 0.0162(7) 0.0144(7) -0.0001(6) 0.0024(5) -0.0005(5)
C2 0.0196(7) 0.0234(8) 0.0228(8) -0.0024(6) 0.0025(6) -0.0014(6)
C3 0.0193(7) 0.0240(8) 0.0222(7) -0.0017(6) 0.0031(6) -0.0027(6)
C4 0.0248(9) 0.0425(11) 0.0263(9) -0.0018(8) 0.0080(7) -0.0008(8)
C5 0.0209(8) 0.0470(12) 0.0280(9) -0.0004(8) -0.0021(7) -0.0051(8)
C6 0.0203(7) 0.0158(7) 0.0247(8) -0.0016(6) 0.0036(6) 0.0004(6)
C7 0.0242(8) 0.0181(7) 0.0192(7) -0.0009(6) -0.0012(6) 0.0020(5)
C8 0.0268(8) 0.0180(7) 0.0182(7) 0.0009(6) 0.0035(6) 0.0014(6)

loop_
_atom_type_symbol
_atom_type_description
_atom_type_scat_dispersion_real
_atom_type_scat_dispersion_imag
_atom_type_scat_source
C C 0.0033 0.0016 'International Tables Vol C Tables 4.2.6.8 and 6.1.1.4'
H H 0.0000 0.0000 'International Tables Vol C Tables 4.2.6.8 and 6.1.1.4'
N N 0.0061 0.0033 'International Tables Vol C Tables 4.2.6.8 and 6.1.1.4'
O O 0.0106 0.0060 'International Tables Vol C Tables 4.2.6.8 and 6.1.1.4'
S S 0.1246 0.1234 'International Tables Vol C Tables 4.2.6.8 and 6.1.1.4'

loop_
_geom_angle_atom_site_label_1
_geom_angle_atom_site_label_2
_geom_angle_atom_site_label_3
_geom_angle_site_symmetry_1
_geom_angle
_geom_angle_publ_flag
C1 S1 C2 . 95.59(7) yes
C1 S2 C3 . 95.40(7) yes
O2 N O1 . 124.15(15) yes
O2 N C6 . 117.96(14) yes
O1 N C6 . 117.87(14) yes
C1 C1 S2 2_656 123.33(16) yes
C1 C1 S1 2_656 122.70(16) yes
S2 C1 S1 . 113.96(9) yes
C3 C2 C4 . 127.42(16) yes
C3 C2 S1 . 116.70(12) yes
C4 C2 S1 . 115.83(12) yes
C2 C3 C5 . 127.03(15) yes
C2 C3 S2 . 117.20(13) yes
C5 C3 S2 . 115.74(12) yes
C2 C4 H41 . 111.9(15) ?
C2 C4 H42 . 110.3(18) ?
H41 C4 H42 . 106(2) ?
C2 C4 H43 . 110.9(18) ?
H41 C4 H43 . 110(2) ?
H42 C4 H43 . 108(2) ?
C3 C5 H51 . 113.1(18) ?
C3 C5 H52 . 109.4(17) ?
H51 C5 H52 . 106(2) ?
C3 C5 H53 . 111(2) ?
H51 C5 H53 . 107(3) ?
H52 C5 H53 . 111(3) ?
C8 C6 C7 2_656 123.33(15) yes
C8 C6 N 2_656 118.42(14) yes
C7 C6 N . 118.18(15) yes
C8 C7 C6 . 118.46(15) yes
C8 C7 H7 . 120.2(12) ?
C6 C7 H7 . 121.3(13) ?
C6 C8 C7 2_656 118.18(15) yes
C6 C8 H8 2_656 121.2(13) ?
C7 C8 H8 . 120.6(13) ?

loop_
_geom_bond_atom_site_label_1
_geom_bond_atom_site_label_2
_geom_bond_site_symmetry_2
_geom_bond_distance
_geom_bond_publ_flag
S1 C1 . 1.7579(15) yes
S1 C2 . 1.7638(17) yes
S2 C1 . 1.7560(16) yes
S2 C3 . 1.7632(16) yes
O1 N . 1.229(2) yes
O2 N . 1.225(2) yes
N C6 . 1.478(2) yes
C1 C1 2_656 1.344(3) yes
C2 C3 . 1.348(2) yes
C2 C4 . 1.496(2) yes
C3 C5 . 1.498(2) yes
C4 H41 . 0.98(3) ?
C4 H42 . 0.92(3) ?
C4 H43 . 0.94(3) ?
C5 H51 . 0.97(3) ?
C5 H52 . 0.93(3) ?
C5 H53 . 0.92(3) ?
C6 C8 2_656 1.384(2) yes
C6 C7 . 1.388(2) yes
C7 C8 . 1.385(2) yes
C7 H7 . 0.95(2) ?
C8 C6 2_656 1.384(2) ?
C8 H8 . 0.92(2) ?
